data_4021917
loop_
_publ_author_name
'Peter R. Schreiner'
'Natalie A. Fokina'
'Boryslav A. Tkachenko'
'Heike Hausmann'
'Michael Serafin'
'Jeremy E. P. Dahl'
'Shenggao Liu'
'Robert M. K. Carlson'
'Andrey A. Fokin'

_publ_section_title
;
 Functionalized Nanodiamonds: Triamantane and [121]Tetramantane
;
_journal_name_full 'Journal of Organic Chemistry'
_journal_page_first 6709
_journal_page_last 6720
_journal_paper_doi 10.1021/jo052646l
_journal_volume 71
_journal_year 2006
_chemical_formula_moiety 'C20 H26 O'
_chemical_formula_sum 'C20 H26 O'
_chemical_formula_weight 282.41
_chemical_name_common 9-Acetyl-Triamantan
_chemical_name_systematic
;
?
;
_space_group_IT_number 2
_symmetry_cell_setting triclinic
_symmetry_space_group_name_Hall '-P 1'
_symmetry_space_group_name_H-M 'P -1'
_atom_sites_solution_hydrogens geom
_atom_sites_solution_primary direct
_atom_sites_solution_secondary difmap
_audit_creation_method 'WinGX routine CIF_UPDATE'
_cell_angle_alpha 87.850(15)
_cell_angle_beta 83.935(15)
_cell_angle_gamma 88.231(15)
_cell_formula_units_Z 2
_cell_length_a 6.5969(8)
_cell_length_b 9.8050(12)
_cell_length_c 11.5438(15)
_cell_measurement_temperature 293(2)
_cell_measurement_theta_max 28.02
_cell_measurement_theta_min 3.55
_cell_volume 741.71(16)
_computing_cell_refinement 'STOE IPDS Software (1997)'
_computing_data_collection 'STOE IPDS Software (1997)'
_computing_data_reduction 'STOE IPDS Software (1997)'
_computing_molecular_graphics 'ORTEP-3 (Farrugia, 1999)'
_computing_publication_material 'WinGX (Farrugia, 1999)'
_computing_structure_refinement 'SHELXL-97 (Sheldrick, 1997)'
_computing_structure_solution 'SHELXS-86 (Sheldrick, 1986)'
_diffrn_ambient_temperature 293(2)
_diffrn_measured_fraction_theta_full 0.905
_diffrn_measured_fraction_theta_max 0.905
_diffrn_measurement_device_type 'STOE IPDS'
_diffrn_radiation_monochromator graphite
_diffrn_radiation_type MoK\a
_diffrn_radiation_wavelength 0.71073
_diffrn_reflns_av_R_equivalents 0.0246
_diffrn_reflns_av_unetI/netI 0.0357
_diffrn_reflns_limit_h_max 8
_diffrn_reflns_limit_h_min -8
_diffrn_reflns_limit_k_max 12
_diffrn_reflns_limit_k_min -12
_diffrn_reflns_limit_l_max 15
_diffrn_reflns_limit_l_min -15
_diffrn_reflns_number 6633
_diffrn_reflns_theta_full 28.02
_diffrn_reflns_theta_max 28.02
_diffrn_reflns_theta_min 3.55
_exptl_absorpt_coefficient_mu 0.075
_exptl_absorpt_correction_type none
_exptl_crystal_colour colorless
_exptl_crystal_density_diffrn 1.265
_exptl_crystal_density_method 'not measured'
_exptl_crystal_description Column
_exptl_crystal_F_000 308
_exptl_crystal_size_max 0.76
_exptl_crystal_size_mid 0.52
_exptl_crystal_size_min 0.28
_refine_diff_density_max 0.207
_refine_diff_density_min -0.147
_refine_diff_density_rms 0.03
_refine_ls_extinction_method none
_refine_ls_goodness_of_fit_ref 0.991
_refine_ls_hydrogen_treatment mixed
_refine_ls_matrix_type full
_refine_ls_number_parameters 284
_refine_ls_number_reflns 3243
_refine_ls_number_restraints 0
_refine_ls_restrained_S_all 0.991
_refine_ls_R_factor_all 0.0686
_refine_ls_R_factor_gt 0.041
_refine_ls_shift/su_max 0
_refine_ls_shift/su_mean 0
_refine_ls_structure_factor_coef Fsqd
_refine_ls_weighting_details
;
calc w=1/[\s^2^(Fo^2^)+(0.0758P)^2^+0.0000P] where
P=(Fo^2^+2Fc^2^)/3
;
_refine_ls_weighting_scheme calc
_refine_ls_wR_factor_gt 0.1119
_refine_ls_wR_factor_ref 0.1243
_reflns_number_gt 2063
_reflns_number_total 3243
_reflns_threshold_expression >2sigma(I)
_cod_data_source_file jo052646lsi20051227_032300_1.cif
_cod_database_code 4021917

loop_
_symmetry_equiv_pos_as_xyz
'x, y, z'
'-x, -y, -z'

loop_
_atom_site_label
_atom_site_type_symbol
_atom_site_fract_x
_atom_site_fract_y
_atom_site_fract_z
_atom_site_U_iso_or_equiv
_atom_site_adp_type
_atom_site_occupancy
_atom_site_symmetry_multiplicity
_atom_site_calc_flag
_atom_site_refinement_flags
O1 O 0.23599(18) 0.49948(10) -0.06474(9) 0.0524(3) Uani 1 1 d .
C1 C 0.25954(19) 0.67649(10) 0.26396(10) 0.0277(3) Uani 1 1 d .
C2 C 0.45758(19) 0.75800(11) 0.24696(10) 0.0294(3) Uani 1 1 d .
C3 C 0.4815(2) 0.83384(13) 0.35899(11) 0.0351(3) Uani 1 1 d .
C4 C 0.3010(2) 0.93585(12) 0.38065(11) 0.0362(3) Uani 1 1 d .
C5 C 0.2956(3) 1.03668(12) 0.27666(12) 0.0393(3) Uani 1 1 d .
C6 C 0.2705(2) 0.95928(11) 0.16657(10) 0.0318(3) Uani 1 1 d .
C7 C 0.4505(2) 0.85767(11) 0.14150(10) 0.0300(3) Uani 1 1 d .
C8 C 0.4277(2) 0.78009(12) 0.03096(10) 0.0327(3) Uani 1 1 d .
C9 C 0.2286(2) 0.69964(11) 0.04784(10) 0.0299(3) Uani 1 1 d .
C10 C 0.0476(2) 0.80148(12) 0.07233(11) 0.0332(3) Uani 1 1 d .
C11 C 0.0729(2) 0.87914(11) 0.18210(10) 0.0305(3) Uani 1 1 d .
C12 C 0.0788(2) 0.77970(11) 0.28797(10) 0.0291(3) Uani 1 1 d .
C13 C 0.1033(2) 0.85583(13) 0.39961(11) 0.0354(3) Uani 1 1 d .
C14 C 0.1091(3) 0.75436(15) 0.50355(12) 0.0447(4) Uani 1 1 d .
C15 C 0.2889(3) 0.65323(14) 0.47972(11) 0.0438(4) Uani 1 1 d .
C16 C 0.2647(2) 0.57639(12) 0.36916(11) 0.0383(3) Uani 1 1 d .
C17 C 0.2353(2) 0.60038(11) 0.15338(10) 0.0303(3) Uani 1 1 d .
C18 C 0.4878(3) 0.73159(15) 0.46221(12) 0.0453(4) Uani 1 1 d .
C19 C 0.2125(2) 0.62162(13) -0.06234(11) 0.0378(3) Uani 1 1 d .
C20 C 0.1680(5) 0.69957(19) -0.17139(15) 0.0869(8) Uani 1 1 d .
H20A H 0.2359 0.6551 -0.2379 0.136(6) Uiso 1 1 calc R
H20B H 0.216 0.7908 -0.1696 0.136(6) Uiso 1 1 calc R
H20C H 0.0236 0.7027 -0.1765 0.136(6) Uiso 1 1 calc R
H1 H -0.082(3) 0.7529(15) 0.0827(13) 0.043(4) Uiso 1 1 d .
H2 H 0.580(3) 0.9083(14) 0.1301(13) 0.040(4) Uiso 1 1 d .
H3 H 0.036(2) 0.8683(14) 0.0054(13) 0.037(4) Uiso 1 1 d .
H4 H -0.049(2) 0.9433(13) 0.1998(12) 0.034(3) Uiso 1 1 d .
H5 H -0.016(2) 0.9196(14) 0.4134(12) 0.040(4) Uiso 1 1 d .
H6 H 0.137(3) 0.5232(16) 0.3795(14) 0.049(4) Uiso 1 1 d .
H7 H 0.611(3) 0.8843(14) 0.3477(13) 0.042(4) Uiso 1 1 d .
H8 H 0.353(3) 0.5346(15) 0.1396(13) 0.044(4) Uiso 1 1 d .
H9 H 0.429(3) 1.0887(16) 0.2656(14) 0.053(4) Uiso 1 1 d .
H10 H 0.580(2) 0.6943(14) 0.2305(12) 0.035(3) Uiso 1 1 d .
H11 H 0.385(3) 0.5096(16) 0.3544(13) 0.048(4) Uiso 1 1 d .
H12 H 0.611(3) 0.6676(17) 0.4468(15) 0.057(5) Uiso 1 1 d .
H13 H 0.117(3) 0.7995(16) 0.5792(15) 0.055(4) Uiso 1 1 d .
H14 H 0.544(3) 0.7187(15) 0.0151(13) 0.041(4) Uiso 1 1 d .
H15 H 0.106(3) 0.5482(15) 0.1669(14) 0.048(4) Uiso 1 1 d .
H16 H 0.292(3) 0.5884(16) 0.5468(15) 0.055(5) Uiso 1 1 d .
H17 H 0.266(2) 1.0258(14) 0.0993(13) 0.038(4) Uiso 1 1 d .
H18 H 0.423(2) 0.8470(14) -0.0373(13) 0.041(4) Uiso 1 1 d .
H19 H 0.502(3) 0.7797(17) 0.5362(16) 0.062(5) Uiso 1 1 d .
H20 H -0.053(2) 0.7304(14) 0.2983(12) 0.035(3) Uiso 1 1 d .
H21 H 0.316(3) 0.9866(15) 0.4534(14) 0.051(4) Uiso 1 1 d .
H22 H 0.179(3) 1.1037(15) 0.2913(13) 0.044(4) Uiso 1 1 d .
H23 H -0.026(3) 0.7069(16) 0.5167(14) 0.051(4) Uiso 1 1 d .

loop_
_atom_site_aniso_label
_atom_site_aniso_U_11
_atom_site_aniso_U_22
_atom_site_aniso_U_33
_atom_site_aniso_U_23
_atom_site_aniso_U_13
_atom_site_aniso_U_12
O1 0.0602(8) 0.0451(5) 0.0547(6) -0.0195(4) -0.0159(5) 0.0093(5)
C1 0.0274(7) 0.0262(5) 0.0296(5) 0.0016(4) -0.0043(4) -0.0005(4)
C2 0.0230(7) 0.0318(5) 0.0337(6) -0.0027(4) -0.0045(5) 0.0017(4)
C3 0.0289(8) 0.0404(6) 0.0377(6) -0.0048(5) -0.0088(5) -0.0041(5)
C4 0.0392(9) 0.0338(6) 0.0364(6) -0.0092(5) -0.0049(5) -0.0018(5)
C5 0.0439(10) 0.0271(6) 0.0472(7) -0.0057(5) -0.0038(6) -0.0028(5)
C6 0.0328(8) 0.0251(5) 0.0372(6) 0.0022(4) -0.0036(5) -0.0018(4)
C7 0.0236(8) 0.0315(6) 0.0345(6) -0.0011(4) -0.0003(5) -0.0057(5)
C8 0.0316(8) 0.0351(6) 0.0308(6) 0.0001(5) 0.0004(5) -0.0029(5)
C9 0.0301(8) 0.0290(5) 0.0308(5) -0.0006(4) -0.0047(5) -0.0024(4)
C10 0.0291(8) 0.0345(6) 0.0369(6) 0.0025(5) -0.0096(5) -0.0003(5)
C11 0.0260(7) 0.0280(5) 0.0373(6) 0.0004(4) -0.0044(5) 0.0046(5)
C12 0.0224(7) 0.0308(5) 0.0334(6) -0.0004(4) 0.0001(5) -0.0024(5)
C13 0.0329(8) 0.0379(6) 0.0345(6) -0.0043(5) 0.0010(5) 0.0032(5)
C14 0.0463(11) 0.0539(8) 0.0325(7) -0.0016(5) 0.0042(6) -0.0051(7)
C15 0.0569(11) 0.0443(7) 0.0303(6) 0.0073(5) -0.0090(6) 0.0005(6)
C16 0.0465(10) 0.0316(6) 0.0371(6) 0.0054(5) -0.0071(6) -0.0020(6)
C17 0.0330(8) 0.0245(5) 0.0340(6) -0.0015(4) -0.0055(5) -0.0018(5)
C18 0.0466(10) 0.0532(8) 0.0389(7) -0.0036(6) -0.0172(6) 0.0038(7)
C19 0.0371(9) 0.0415(7) 0.0355(6) -0.0057(5) -0.0047(5) -0.0041(5)
C20 0.163(2) 0.0630(11) 0.0418(9) -0.0010(7) -0.0386(11) -0.0182(12)

loop_
_atom_type_symbol
_atom_type_description
_atom_type_scat_dispersion_real
_atom_type_scat_dispersion_imag
_atom_type_scat_source
C C 0.0033 0.0016 'International Tables Vol C Tables 4.2.6.8 and 6.1.1.4'
O O 0.0106 0.006 'International Tables Vol C Tables 4.2.6.8 and 6.1.1.4'
H H 0 0 'International Tables Vol C Tables 4.2.6.8 and 6.1.1.4'

loop_
_geom_angle_atom_site_label_1
_geom_angle_atom_site_label_2
_geom_angle_atom_site_label_3
_geom_angle
C17 C1 C16 110.76(9)
C17 C1 C2 109.68(10)
C16 C1 C2 109.89(10)
C17 C1 C12 109.66(10)
C16 C1 C12 109.06(10)
C2 C1 C12 107.73(9)
C7 C2 C3 111.44(9)
C7 C2 C1 109.36(9)
C3 C2 C1 109.39(10)
C18 C3 C4 110.62(12)
C18 C3 C2 110.04(10)
C4 C3 C2 108.55(10)
C5 C4 C13 110.55(11)
C5 C4 C3 110.10(11)
C13 C4 C3 108.55(10)
C4 C5 C6 109.72(10)
C5 C6 C11 110.53(11)
C5 C6 C7 110.03(10)
C11 C6 C7 108.32(9)
C8 C7 C2 110.57(9)
C8 C7 C6 110.52(10)
C2 C7 C6 108.69(10)
C7 C8 C9 109.49(10)
C19 C9 C17 110.44(9)
C19 C9 C10 111.72(10)
C17 C9 C10 108.74(10)
C19 C9 C8 108.23(10)
C17 C9 C8 109.08(10)
C10 C9 C8 108.59(10)
C11 C10 C9 109.75(10)
C10 C11 C6 110.66(11)
C10 C11 C12 110.51(9)
C6 C11 C12 108.87(10)
C11 C12 C13 111.39(9)
C11 C12 C1 108.96(10)
C13 C12 C1 109.52(10)
C14 C13 C4 110.55(12)
C14 C13 C12 110.27(10)
C4 C13 C12 108.63(10)
C15 C14 C13 109.38(11)
C16 C15 C18 109.14(12)
C16 C15 C14 109.59(12)
C18 C15 C14 109.27(12)
C15 C16 C1 110.53(10)
C1 C17 C9 111.17(9)
C15 C18 C3 109.70(11)
O1 C19 C20 119.02(12)
O1 C19 C9 122.02(12)
C20 C19 C9 118.95(12)

loop_
_geom_bond_atom_site_label_1
_geom_bond_atom_site_label_2
_geom_bond_distance
O1 C19 1.2039(16)
C1 C17 1.5277(15)
C1 C16 1.5351(16)
C1 C2 1.5436(18)
C1 C12 1.5488(16)
C2 C7 1.5359(16)
C2 C3 1.5405(16)
C3 C18 1.5312(19)
C3 C4 1.5376(19)
C4 C5 1.5289(18)
C4 C13 1.534(2)
C5 C6 1.5307(17)
C6 C11 1.5334(18)
C6 C7 1.5369(17)
C7 C8 1.5329(16)
C8 C9 1.5437(18)
C9 C19 1.5234(15)
C9 C17 1.5340(16)
C9 C10 1.5425(17)
C10 C11 1.5291(16)
C11 C12 1.5376(16)
C12 C13 1.5389(16)
C13 C14 1.5324(18)
C14 C15 1.531(2)
C15 C16 1.5312(18)
C15 C18 1.532(2)
C19 C20 1.499(2)
